data_7102677
loop_
_publ_author_name
'R\'ethor\'e, C\'eline'
'Fourmigue, Marc'
'Avarvari, Narcis'

_publ_section_title
;
 Tetrathiafulvalene based phosphino-oxazolines: a new family of redox
 active chiral ligands.
;
_journal_issue 12
_journal_name_full 'Chemical communications (Cambridge, England)'
_journal_page_first 1384
_journal_page_last 1385
_journal_paper_doi 10.1039/b402877e
_journal_year 2004
_chemical_formula_sum 'C25 H24 Cl4 N O2 P Pd S6'
_chemical_formula_weight 841.98
_chemical_name_systematic
;
?
;
_space_group_IT_number 2
_symmetry_cell_setting triclinic
_symmetry_space_group_name_Hall '-P 1'
_symmetry_space_group_name_H-M 'P -1'
_atom_sites_solution_hydrogens geom
_atom_sites_solution_primary direct
_atom_sites_solution_secondary difmap
_audit_creation_method SHELXL-97
_cell_angle_alpha 69.912(2)
_cell_angle_beta 85.895(2)
_cell_angle_gamma 70.706(2)
_cell_formula_units_Z 2
_cell_length_a 11.3583(3)
_cell_length_b 12.6818(4)
_cell_length_c 12.9393(2)
_cell_measurement_reflns_used 158
_cell_measurement_temperature 293(2)
_cell_measurement_theta_max 27.5
_cell_measurement_theta_min 2.5
_cell_volume 1650.28(7)
_computing_cell_refinement 'Dirax/lsq (Duisenberg&Schreurs, 1989-2000)'
_computing_data_collection KappaCCD
_computing_data_reduction 'Denzo and Scalepak'
_computing_structure_refinement 'SHELXL-97 (Sheldrick, 1997)'
_computing_structure_solution 'SHELXS-97 (Sheldrick, 1997)'
_diffrn_ambient_temperature 293(2)
_diffrn_measured_fraction_theta_full 0.918
_diffrn_measured_fraction_theta_max 0.918
_diffrn_measurement_device_type area_detector
_diffrn_measurement_method CCD
_diffrn_radiation_monochromator graphite
_diffrn_radiation_source 'fine-focus sealed tube'
_diffrn_radiation_type MoK\a
_diffrn_radiation_wavelength 0.71073
_diffrn_reflns_av_R_equivalents 0.0556
_diffrn_reflns_av_sigmaI/netI 0.0528
_diffrn_reflns_limit_h_max 14
_diffrn_reflns_limit_h_min -14
_diffrn_reflns_limit_k_max 16
_diffrn_reflns_limit_k_min -16
_diffrn_reflns_limit_l_max 16
_diffrn_reflns_limit_l_min -16
_diffrn_reflns_number 31866
_diffrn_reflns_theta_full 28.00
_diffrn_reflns_theta_max 28.00
_diffrn_reflns_theta_min 11.60
_exptl_absorpt_coefficient_mu 1.340
_exptl_absorpt_correction_T_max 0.7328
_exptl_absorpt_correction_T_min 0.6722
_exptl_absorpt_correction_type empirical
_exptl_absorpt_process_details multiscan
_exptl_crystal_colour red
_exptl_crystal_density_diffrn 1.694
_exptl_crystal_density_method 'not measured'
_exptl_crystal_description prism
_exptl_crystal_F_000 844
_exptl_crystal_size_max 0.3
_exptl_crystal_size_mid 0.24
_exptl_crystal_size_min 0.13
_refine_diff_density_max 1.443
_refine_diff_density_min -0.973
_refine_diff_density_rms 0.086
_refine_ls_extinction_method none
_refine_ls_goodness_of_fit_ref 1.043
_refine_ls_hydrogen_treatment mixed
_refine_ls_matrix_type full
_refine_ls_number_parameters 366
_refine_ls_number_reflns 7309
_refine_ls_number_restraints 0
_refine_ls_restrained_S_all 1.043
_refine_ls_R_factor_all 0.0700
_refine_ls_R_factor_gt 0.0419
_refine_ls_shift/su_max 0.001
_refine_ls_shift/su_mean 0.000
_refine_ls_structure_factor_coef Fsqd
_refine_ls_weighting_details 'calc w=1/[\s^2^(Fo^2^)+(0.0343P)^2^+2.6590P] where P=(Fo^2^+2Fc^2^)/3'
_refine_ls_weighting_scheme calc
_refine_ls_wR_factor_gt 0.0882
_refine_ls_wR_factor_ref 0.0987
_reflns_number_gt 5499
_reflns_number_total 7309
_reflns_threshold_expression >2sigma(I)
_cod_data_source_file b402877e.txt
_cod_data_source_block (EDT-TTF-PHOX)PdCl2,_4
_cod_original_sg_symbol_H-M P-1
_cod_database_code 7102677

loop_
_symmetry_equiv_pos_as_xyz
'x, y, z'
'-x, -y, -z'

loop_
_atom_site_label
_atom_site_type_symbol
_atom_site_fract_x
_atom_site_fract_y
_atom_site_fract_z
_atom_site_U_iso_or_equiv
_atom_site_adp_type
_atom_site_occupancy
_atom_site_symmetry_multiplicity
_atom_site_calc_flag
_atom_site_refinement_flags
Pd Pd 0.48843(2) 0.67166(2) 0.455790(19) 0.02334(9) Uani 1 1 d .
Cl1 Cl 0.45820(9) 0.57304(9) 0.64306(7) 0.0375(2) Uani 1 1 d .
Cl2 Cl 0.27950(8) 0.77827(10) 0.42810(7) 0.0419(2) Uani 1 1 d .
N N 0.6772(3) 0.5820(3) 0.4735(2) 0.0271(6) Uani 1 1 d .
P P 0.50252(7) 0.77889(7) 0.28194(6) 0.02220(18) Uani 1 1 d .
O O 0.8724(2) 0.4920(3) 0.4353(2) 0.0384(6) Uani 1 1 d .
S1 S 0.86086(8) 0.55204(8) 0.20540(7) 0.0339(2) Uani 1 1 d .
S2 S 0.63436(8) 0.73324(9) 0.07807(7) 0.0327(2) Uani 1 1 d .
S3 S 1.02650(8) 0.62466(9) -0.01385(7) 0.0324(2) Uani 1 1 d .
S4 S 0.79072(8) 0.76852(9) -0.14452(7) 0.0333(2) Uani 1 1 d .
S5 S 1.18081(10) 0.74604(13) -0.17543(9) 0.0491(3) Uani 1 1 d .
S6 S 0.91597(10) 0.90335(10) -0.33197(9) 0.0472(3) Uani 1 1 d .
C1 C 0.7387(3) 0.6156(3) 0.2800(3) 0.0264(7) Uani 1 1 d .
C2 C 0.6369(3) 0.7008(3) 0.2212(3) 0.0251(7) Uani 1 1 d .
C3 C 0.7958(3) 0.6580(3) 0.0776(3) 0.0294(7) Uani 1 1 d .
C4 C 0.8620(3) 0.6810(3) -0.0130(3) 0.0286(7) Uani 1 1 d .
C5 C 1.0332(4) 0.7384(3) -0.1370(3) 0.0315(8) Uani 1 1 d .
C6 C 0.9252(4) 0.8045(3) -0.1974(3) 0.0321(8) Uani 1 1 d .
C7 C 1.1736(5) 0.7896(6) -0.3238(4) 0.0597(14) Uani 1 1 d .
H7A H 1.1950 0.8620 -0.3536 0.072 Uiso 1 1 calc R
H7B H 1.2377 0.7286 -0.3443 0.072 Uiso 1 1 calc R
C8 C 1.0546(5) 0.8101(6) -0.3780(4) 0.0594(14) Uani 1 1 d .
H8A H 1.0443 0.7338 -0.3655 0.071 Uiso 1 1 calc R
H8B H 1.0593 0.8469 -0.4567 0.071 Uiso 1 1 calc R
C9 C 0.7558(3) 0.5663(3) 0.3996(3) 0.0264(7) Uani 1 1 d .
C10 C 0.8685(4) 0.4378(4) 0.5552(3) 0.0438(10) Uani 1 1 d .
H10A H 0.9395 0.4374 0.5929 0.053 Uiso 1 1 calc R
H10B H 0.8678 0.3570 0.5751 0.053 Uiso 1 1 calc R
C11 C 0.7461(4) 0.5179(4) 0.5836(3) 0.0368(8) Uani 1 1 d .
H11 H 0.7004 0.4691 0.6336 0.044 Uiso 1 1 calc R
C12 C 0.7626(6) 0.6046(6) 0.6325(5) 0.0667(15) Uani 1 1 d .
H12A H 0.6824 0.6518 0.6477 0.100 Uiso 1 1 calc R
H12B H 0.8028 0.6555 0.5813 0.100 Uiso 1 1 calc R
H12C H 0.8132 0.5617 0.6997 0.100 Uiso 1 1 calc R
C13 C 0.5226(3) 0.9193(3) 0.2708(3) 0.0286(7) Uani 1 1 d .
C14 C 0.4743(4) 0.9683(4) 0.3525(3) 0.0411(9) Uani 1 1 d .
H14 H 0.4360 0.9281 0.4116 0.049 Uiso 1 1 calc R
C15 C 0.4835(5) 1.0771(4) 0.3456(4) 0.0492(11) Uani 1 1 d .
H15 H 0.4510 1.1097 0.4000 0.059 Uiso 1 1 calc R
C16 C 0.5409(5) 1.1374(4) 0.2576(4) 0.0473(10) Uani 1 1 d .
H16 H 0.5473 1.2099 0.2535 0.057 Uiso 1 1 calc R
C17 C 0.5879(4) 1.0904(4) 0.1772(4) 0.0486(11) Uani 1 1 d .
H17 H 0.6259 1.1313 0.1184 0.058 Uiso 1 1 calc R
C18 C 0.5795(4) 0.9812(4) 0.1825(4) 0.0390(9) Uani 1 1 d .
H18 H 0.6116 0.9497 0.1273 0.047 Uiso 1 1 calc R
C19 C 0.3751(3) 0.8159(3) 0.1847(3) 0.0250(7) Uani 1 1 d .
C20 C 0.3050(4) 0.9337(4) 0.1302(3) 0.0377(8) Uani 1 1 d .
H20 H 0.3261 0.9945 0.1404 0.045 Uiso 1 1 calc R
C21 C 0.2035(4) 0.9609(4) 0.0606(4) 0.0470(10) Uani 1 1 d .
H21 H 0.1567 1.0398 0.0242 0.056 Uiso 1 1 calc R
C22 C 0.1726(4) 0.8705(5) 0.0457(3) 0.0451(10) Uani 1 1 d .
H22 H 0.1039 0.8885 0.0001 0.054 Uiso 1 1 calc R
C23 C 0.2437(4) 0.7527(4) 0.0986(4) 0.0449(10) Uani 1 1 d .
H23 H 0.2233 0.6922 0.0870 0.054 Uiso 1 1 calc R
C24 C 0.3445(4) 0.7249(4) 0.1685(3) 0.0332(8) Uani 1 1 d .
H24 H 0.3914 0.6460 0.2044 0.040 Uiso 1 1 calc R
C25 C 0.9317(7) 0.8961(6) 0.2737(6) 0.0727(16) Uani 1 1 d .
H25A H 1.0175 0.8865 0.2895 0.087 Uiso 1 1 calc R
H25B H 0.8926 0.9768 0.2247 0.087 Uiso 1 1 calc R
Cl3 Cl 0.92909(14) 0.79617(13) 0.20865(13) 0.0672(3) Uani 1 1 d .
Cl4 Cl 0.8531(2) 0.8721(2) 0.39577(14) 0.0936(5) Uani 1 1 d .
OWA O 0.6249(4) 0.5438(3) 0.9240(3) 0.0279(8) Uani 0.70 1 d P
OWB O 0.5428(7) 0.5490(6) 0.9325(5) 0.0138(13) Uiso 0.30 1 d P

loop_
_atom_site_aniso_label
_atom_site_aniso_U_11
_atom_site_aniso_U_22
_atom_site_aniso_U_33
_atom_site_aniso_U_23
_atom_site_aniso_U_13
_atom_site_aniso_U_12
Pd 0.02161(13) 0.02600(15) 0.01849(13) -0.00492(10) 0.00344(9) -0.00606(10)
Cl1 0.0363(5) 0.0395(5) 0.0242(4) -0.0014(4) 0.0076(3) -0.0075(4)
Cl2 0.0250(4) 0.0569(6) 0.0279(4) -0.0089(4) 0.0062(3) 0.0000(4)
N 0.0246(14) 0.0304(15) 0.0230(13) -0.0042(12) -0.0011(11) -0.0094(12)
P 0.0195(4) 0.0251(4) 0.0186(4) -0.0058(3) 0.0021(3) -0.0049(3)
O 0.0233(12) 0.0422(15) 0.0329(13) -0.0005(12) -0.0016(10) -0.0016(11)
S1 0.0261(4) 0.0344(5) 0.0315(4) -0.0093(4) 0.0077(3) -0.0009(4)
S2 0.0248(4) 0.0457(5) 0.0219(4) -0.0124(4) 0.0038(3) -0.0040(4)
S3 0.0252(4) 0.0368(5) 0.0306(4) -0.0090(4) 0.0063(3) -0.0079(4)
S4 0.0262(4) 0.0409(5) 0.0294(4) -0.0120(4) 0.0053(3) -0.0074(4)
S5 0.0369(5) 0.0828(8) 0.0349(5) -0.0184(5) 0.0111(4) -0.0322(6)
S6 0.0403(5) 0.0457(6) 0.0349(5) -0.0001(4) 0.0083(4) -0.0036(5)
C1 0.0198(15) 0.0309(18) 0.0269(16) -0.0102(14) 0.0045(12) -0.0068(13)
C2 0.0226(15) 0.0293(17) 0.0215(14) -0.0072(13) 0.0044(12) -0.0081(13)
C3 0.0263(16) 0.0313(18) 0.0295(17) -0.0130(15) 0.0058(14) -0.0061(14)
C4 0.0266(16) 0.0291(18) 0.0312(17) -0.0148(15) 0.0062(14) -0.0067(14)
C5 0.0338(18) 0.038(2) 0.0283(17) -0.0158(16) 0.0091(14) -0.0164(16)
C6 0.0342(19) 0.0324(19) 0.0277(16) -0.0105(15) 0.0081(14) -0.0095(15)
C7 0.041(2) 0.080(4) 0.037(2) -0.016(2) 0.0137(19) -0.001(2)
C8 0.050(3) 0.084(4) 0.032(2) -0.022(2) 0.0090(19) -0.005(2)
C9 0.0185(15) 0.0283(17) 0.0275(16) -0.0043(14) -0.0010(12) -0.0063(13)
C10 0.0292(19) 0.050(3) 0.0322(19) 0.0061(18) -0.0056(15) -0.0073(17)
C11 0.0321(19) 0.045(2) 0.0244(16) -0.0008(16) -0.0042(14) -0.0111(17)
C12 0.070(3) 0.090(4) 0.046(3) -0.028(3) -0.012(2) -0.025(3)
C13 0.0270(17) 0.0310(18) 0.0274(16) -0.0093(14) -0.0018(13) -0.0089(14)
C14 0.055(2) 0.039(2) 0.0298(18) -0.0120(17) 0.0020(17) -0.0161(19)
C15 0.070(3) 0.039(2) 0.042(2) -0.019(2) -0.001(2) -0.017(2)
C16 0.051(2) 0.032(2) 0.057(3) -0.008(2) -0.012(2) -0.0154(19)
C17 0.046(2) 0.043(2) 0.057(3) -0.008(2) 0.008(2) -0.025(2)
C18 0.040(2) 0.035(2) 0.043(2) -0.0123(18) 0.0112(17) -0.0167(17)
C19 0.0220(15) 0.0317(18) 0.0188(14) -0.0086(13) 0.0031(12) -0.0061(13)
C20 0.037(2) 0.0309(19) 0.039(2) -0.0099(17) -0.0082(16) -0.0024(16)
C21 0.038(2) 0.044(2) 0.043(2) -0.0098(19) -0.0138(18) 0.0050(18)
C22 0.0280(19) 0.067(3) 0.036(2) -0.019(2) -0.0076(16) -0.0066(19)
C23 0.040(2) 0.056(3) 0.045(2) -0.019(2) -0.0035(18) -0.021(2)
C24 0.0337(19) 0.0340(19) 0.0291(17) -0.0059(15) -0.0031(14) -0.0118(15)
C25 0.094(4) 0.060(3) 0.070(3) -0.014(3) -0.004(3) -0.040(3)
Cl3 0.0716(8) 0.0635(8) 0.0701(8) -0.0195(7) -0.0029(7) -0.0286(7)
Cl4 0.0975(12) 0.1117(14) 0.0597(8) -0.0225(9) -0.0038(8) -0.0245(11)
OWA 0.051(2) 0.0047(14) 0.0260(16) -0.0071(12) -0.0208(15) -0.0008(14)

loop_
_atom_type_symbol
_atom_type_description
_atom_type_scat_dispersion_real
_atom_type_scat_dispersion_imag
_atom_type_scat_source
C C 0.0033 0.0016 'International Tables Vol C Tables 4.2.6.8 and 6.1.1.4'
H H 0.0000 0.0000 'International Tables Vol C Tables 4.2.6.8 and 6.1.1.4'
Cl Cl 0.1484 0.1585 'International Tables Vol C Tables 4.2.6.8 and 6.1.1.4'
N N 0.0061 0.0033 'International Tables Vol C Tables 4.2.6.8 and 6.1.1.4'
O O 0.0106 0.0060 'International Tables Vol C Tables 4.2.6.8 and 6.1.1.4'
P P 0.1023 0.0942 'International Tables Vol C Tables 4.2.6.8 and 6.1.1.4'
Pd Pd -0.9988 1.0072 'International Tables Vol C Tables 4.2.6.8 and 6.1.1.4'
S S 0.1246 0.1234 'International Tables Vol C Tables 4.2.6.8 and 6.1.1.4'

loop_
_geom_angle_atom_site_label_1
_geom_angle_atom_site_label_2
_geom_angle_atom_site_label_3
_geom_angle
N Pd P 92.15(8)
N Pd Cl2 177.17(8)
P Pd Cl2 85.08(3)
N Pd Cl1 92.30(8)
P Pd Cl1 174.59(3)
Cl2 Pd Cl1 90.43(3)
C9 N C11 107.7(3)
C9 N Pd 129.4(2)
C11 N Pd 122.8(2)
C2 P C19 102.77(15)
C2 P C13 106.46(16)
C19 P C13 106.23(16)
C2 P Pd 111.00(11)
C19 P Pd 117.78(11)
C13 P Pd 111.69(12)
C9 O C10 106.2(3)
C3 S1 C1 93.70(16)
C2 S2 C3 93.46(16)
C5 S3 C4 93.22(18)
C4 S4 C6 93.67(17)
C5 S5 C7 104.5(2)
C6 S6 C8 96.1(2)
C2 C1 C9 126.6(3)
C2 C1 S1 117.0(3)
C9 C1 S1 116.3(2)
C1 C2 S2 117.2(2)
C1 C2 P 123.8(2)
S2 C2 P 118.95(19)
C4 C3 S1 123.5(3)
C4 C3 S2 122.5(3)
S1 C3 S2 113.97(19)
C3 C4 S4 122.4(3)
C3 C4 S3 124.3(3)
S4 C4 S3 113.21(19)
C6 C5 S5 126.0(3)
C6 C5 S3 117.1(3)
S5 C5 S3 116.5(2)
C5 C6 S6 124.1(3)
C5 C6 S4 116.5(3)
S6 C6 S4 118.5(2)
C8 C7 S5 117.6(3)
C7 C8 S6 115.2(4)
N C9 O 116.9(3)
N C9 C1 129.7(3)
O C9 C1 113.4(3)
O C10 C11 103.7(3)
N C11 C12 110.9(4)
N C11 C10 102.1(3)
C12 C11 C10 114.2(4)
C14 C13 C18 119.2(4)
C14 C13 P 117.9(3)
C18 C13 P 122.9(3)
C15 C14 C13 120.0(4)
C14 C15 C16 120.3(4)
C17 C16 C15 120.1(4)
C16 C17 C18 120.5(4)
C13 C18 C17 119.9(4)
C20 C19 C24 119.9(3)
C20 C19 P 120.7(3)
C24 C19 P 119.4(3)
C21 C20 C19 120.3(4)
C22 C21 C20 119.7(4)
C21 C22 C23 120.3(4)
C24 C23 C22 120.4(4)
C23 C24 C19 119.5(4)
Cl4 C25 Cl3 110.9(4)

loop_
_geom_bond_atom_site_label_1
_geom_bond_atom_site_label_2
_geom_bond_distance
Pd N 2.054(3)
Pd P 2.2194(8)
Pd Cl2 2.2927(9)
Pd Cl1 2.3742(8)
N C9 1.281(5)
N C11 1.500(5)
P C2 1.814(3)
P C19 1.818(3)
P C13 1.825(4)
O C9 1.348(4)
O C10 1.470(5)
S1 C3 1.754(4)
S1 C1 1.764(3)
S2 C2 1.754(3)
S2 C3 1.766(4)
S3 C5 1.761(4)
S3 C4 1.767(4)
S4 C4 1.758(4)
S4 C6 1.762(4)
S5 C5 1.738(4)
S5 C7 1.806(5)
S6 C6 1.748(4)
S6 C8 1.830(5)
C1 C2 1.349(5)
C1 C9 1.457(5)
C3 C4 1.345(5)
C5 C6 1.352(6)
C7 C8 1.471(8)
C10 C11 1.533(6)
C11 C12 1.508(8)
C13 C14 1.396(6)
C13 C18 1.397(6)
C14 C15 1.390(7)
C15 C16 1.390(8)
C16 C17 1.363(8)
C17 C18 1.398(7)
C19 C20 1.390(5)
C19 C24 1.393(6)
C20 C21 1.389(6)
C21 C22 1.379(8)
C22 C23 1.390(7)
C23 C24 1.384(6)
C25 Cl4 1.741(8)
C25 Cl3 1.754(7)
OWA OWB 0.914(7)
